data_2104693
loop_
_publ_author_name
'Michiue, Yuichi'
'Kimizuka, Noboru'

_publ_section_title
;
 Superspace description of the homologous series
 Ga~2~O~3~(ZnO)~<i>m~</i>
;
_journal_coeditor_code SN5090
_journal_issue 2
_journal_name_full 'Acta Crystallographica Section B'
_journal_page_first 117
_journal_page_last 129
_journal_paper_doi 10.1107/S0108768109053713
_journal_volume 66
_journal_year 2010
_chemical_formula_sum 'Ga0.25 O1.25 Zn0.75'
_chemical_formula_weight 84.5
_chemical_name_systematic ' ?'
_space_group_ssg_name Cmmm(00\g)0s0
_symmetry_cell_setting orthorhombic
_cell_angle_alpha 90
_cell_angle_beta 90
_cell_angle_gamma 90
_cell_formula_units_Z 8
_cell_length_a 3.2465(9)
_cell_length_b 19.640(5)
_cell_length_c 3.0979(8)
_cell_measurement_reflns_used 25
_cell_measurement_temperature 298
_cell_measurement_theta_max 15.7
_cell_measurement_theta_min 12.6
_cell_modulation_dimension 1
_cell_subsystems_number 2
_cell_volume 197.53(9)
_computing_publication_material 'Jana2006 (Petricek, Dusek & Palatinus, 2006)'
_computing_structure_refinement 'Jana2006 (Petricek, Dusek & Palatinus, 2006)'
_diffrn_ambient_temperature 298
_diffrn_measured_fraction_theta_full 0.97
_diffrn_measurement_device_type 'Rigaku AFC-7R'
_diffrn_measurement_method \w
_diffrn_radiation_monochromator graphite
_diffrn_radiation_source 'Rotating anode'
_diffrn_radiation_type 'Mo K\a'
_diffrn_radiation_wavelength 0.71069
_diffrn_reflns_av_R_equivalents 0.1223
_diffrn_reflns_av_sigmaI/netI 0.1343
_diffrn_reflns_limit_h_max 6
_diffrn_reflns_limit_h_min 0
_diffrn_reflns_limit_index_m_1_max 6
_diffrn_reflns_limit_index_m_1_min -6
_diffrn_reflns_limit_k_max 38
_diffrn_reflns_limit_k_min 0
_diffrn_reflns_limit_l_max 7
_diffrn_reflns_limit_l_min -7
_diffrn_reflns_number 7287
_diffrn_reflns_theta_full 24.96
_diffrn_reflns_theta_max 45.02
_diffrn_reflns_theta_min 2.65
_diffrn_standards_decay_% 0.0
_diffrn_standards_interval_count 200
_diffrn_standards_number 3
_exptl_absorpt_coefficient_mu 24.6
_exptl_absorpt_correction_T_max 0.61
_exptl_absorpt_correction_T_min 0.18
_exptl_absorpt_correction_type psi-scan
_exptl_absorpt_process_details 'Absorption correction given as psi-scan'
_exptl_crystal_colour colorless
_exptl_crystal_density_diffrn 5.68
_exptl_crystal_description irregular
_exptl_crystal_F_000 314
_exptl_crystal_size_max 0.12
_exptl_crystal_size_mid 0.06
_exptl_crystal_size_min 0.02
_refine_diff_density_max 2.29
_refine_diff_density_min -2.27
_refine_ls_extinction_coef 404(14)
_refine_ls_extinction_method 'B-C type 1 Gaussian isotropic (Becker & Coppens, 1974)'
_refine_ls_goodness_of_fit_ref 1.03
_refine_ls_number_constraints 4
_refine_ls_number_parameters 115
_refine_ls_number_reflns 3699
_refine_ls_number_restraints 0
_refine_ls_R_factor_all 0.1801
_refine_ls_R_factor_gt 0.0439
_refine_ls_shift/su_max 0.0169
_refine_ls_shift/su_mean 0.0016
_refine_ls_structure_factor_coef Fsqd
_refine_ls_weighting_details w=1/(\s^2^(I)+0.0001I^2^)
_refine_ls_weighting_scheme sigma
_refine_ls_wR_factor_gt 0.0683
_refine_ls_wR_factor_ref 0.0988
_reflns_number_gt 1349
_reflns_number_total 3699
_reflns_threshold_expression I>2\s(I)
_cod_data_source_file sn5090.cif
_cod_data_source_block m=6
_cod_database_code 2104693
_cod_database_fobs_code 2104693

loop_
_space_group_symop_ssg_id
_space_group_symop_ssg_operation_algebraic
1 x1,x2,x3,x4
2 -x1,x2,x3,x4
3 x1,-x2,x3,x4+1/2
4 -x1,-x2,x3,x4+1/2
5 -x1,-x2,-x3,-x4
6 x1,-x2,-x3,-x4
7 -x1,x2,-x3,-x4+1/2
8 x1,x2,-x3,-x4+1/2
9 x1+1/2,x2+1/2,x3,x4
10 -x1+1/2,x2+1/2,x3,x4
11 x1+1/2,-x2+1/2,x3,x4+1/2
12 -x1+1/2,-x2+1/2,x3,x4+1/2
13 -x1+1/2,-x2+1/2,-x3,-x4
14 x1+1/2,-x2+1/2,-x3,-x4
15 -x1+1/2,x2+1/2,-x3,-x4+1/2
16 x1+1/2,x2+1/2,-x3,-x4+1/2

loop_
_atom_site_type_symbol
_atom_site_label
_atom_site_fract_x
_atom_site_fract_y
_atom_site_fract_z
_atom_site_U_iso_or_equiv
_atom_site_adp_type
_atom_site_calc_flag
_atom_site_refinement_flags
_atom_site_occupancy
_atom_site_disorder_assembly
_atom_site_disorder_group
Zn M1 0 0.38426(4) 0 0.01344(16) Uani d . 0.75 . .
Ga M1g 0 0.38426(4) 0 0.01344(16) Uani d . 0.25 . .
Zn M1a 0 -0.10985(19) 0.049(5) 0.034(2) Uani d . 0.1769(16) . .
Ga M1ag 0 -0.10985(19) 0.049(5) 0.034(2) Uani d . 0.0590(5) . .
Zn M1b 0.5 -0.13516(11) 0 0.0113(6) Uani d . 0.396(3) . .
Ga M1bg 0.5 -0.13516(11) 0 0.0113(6) Uani d . 0.1320(11) . .
Zn M1c 0 0.87414(6) 0 0.0089(3) Uani d . 0.75 . .
Ga M1cg 0 0.87414(6) 0 0.0089(3) Uani d . 0.25 . .
Zn M2 0 0.88428(2) 0.5 0.01097(10) Uani d . 0.75 . .
Ga M2g 0 0.88428(2) 0.5 0.01097(10) Uani d . 0.25 . .
O O1 0 0.63435(13) 0.25 0.0155(6) Uani d . 1 . .
O O2 0 0.13556(14) 0.75 0.0254(9) Uani d . 1 . .

loop_
_atom_site_aniso_label
_atom_site_aniso_U_11
_atom_site_aniso_U_22
_atom_site_aniso_U_33
_atom_site_aniso_U_12
_atom_site_aniso_U_13
_atom_site_aniso_U_23
_atom_site_aniso_type_symbol
M1 0.0106(3) 0.0081(2) 0.0216(3) 0 0 0 Zn
M1g 0.0106(3) 0.0081(2) 0.0216(3) 0 0 0 Ga
M1a 0.068(3) 0.0092(13) 0.024(7) 0 0 -0.004(2) Zn
M1ag 0.068(3) 0.0092(13) 0.024(7) 0 0 -0.004(2) Ga
M1b 0.0178(12) 0.0078(9) 0.0083(9) 0 0 0 Zn
M1bg 0.0178(12) 0.0078(9) 0.0083(9) 0 0 0 Ga
M1c 0.0084(5) 0.0076(5) 0.0107(5) 0 0 0 Zn
M1cg 0.0084(5) 0.0076(5) 0.0107(5) 0 0 0 Ga
M2 0.00950(19) 0.00838(16) 0.01504(19) 0 0 0 Zn
M2g 0.00950(19) 0.00838(16) 0.01504(19) 0 0 0 Ga
O1 0.0143(9) 0.0115(11) 0.0207(12) 0 0 0 O
O2 0.0312(17) 0.0163(13) 0.0287(16) 0 0 0 O

loop_
_atom_site_displace_Fourier_atom_site_label
_atom_site_displace_Fourier_axis
_atom_site_displace_Fourier_wave_vector_seq_id
_atom_site_displace_Fourier_param_cos
_atom_site_displace_Fourier_param_sin
M1 x 1 0 0
M1 y 1 0 -0.00109(4)
M1 z 1 0.0464(2) 0
M1 x 2 0 0
M1 y 2 0.00297(5) 0
M1 z 2 0 -0.0243(3)
M1 x 3 0 0
M1 y 3 0 0
M1 z 3 -0.0097(2) 0
M1g x 1 0 0
M1g y 1 0 -0.00109(4)
M1g z 1 0.0464(2) 0
M1g x 2 0 0
M1g y 2 0.00297(5) 0
M1g z 2 0 -0.0243(3)
M1g x 3 0 0
M1g y 3 0 0
M1g z 3 -0.0097(2) 0
M2 x 1 0 0
M2 y 1 0 0.00341(3)
M2 z 1 -0.0594(2) 0
M2 x 2 0 0
M2 y 2 0.00027(3) 0
M2 z 2 0 -0.0247(2)
M2 x 3 0 0
M2 y 3 0 -0.00184(3)
M2 z 3 -0.0113(2) 0
M2 x 4 0 0
M2 y 4 0 0
M2 z 4 0 0.01022(15)
M2g x 1 0 0
M2g y 1 0 0.00341(3)
M2g z 1 -0.0594(2) 0
M2g x 2 0 0
M2g y 2 0.00027(3) 0
M2g z 2 0 -0.0247(2)
M2g x 3 0 0
M2g y 3 0 -0.00184(3)
M2g z 3 -0.0113(2) 0
M2g x 4 0 0
M2g y 4 0 0
M2g z 4 0 0.01022(15)
O1 x 1 0 0
O1 y 1 0.01080(17) 0
O1 z 1 0 0.0523(16)
O1 x 2 0 0
O1 y 2 -0.00131(18) 0
O1 z 2 0 -0.0468(14)
O1 x 3 0 0
O1 y 3 -0.00626(17) 0
O1 z 3 0 0.0416(15)
O1 x 4 0 0
O1 y 4 -0.00121(18) 0
O1 z 4 0 0.0167(14)
O2 x 1 0 0
O2 y 1 -0.0122(2) 0
O2 z 1 0 -0.0407(19)
O2 x 2 0 0
O2 y 2 0.00057(19) 0
O2 z 2 0 -0.0623(15)
O2 x 3 0 0
O2 y 3 0.00424(18) 0
O2 z 3 0 -0.0284(18)
O2 x 4 0 0
O2 y 4 0.00182(19) 0
O2 z 4 0 -0.0205(16)

loop_
_atom_site_displace_special_func_atom_site_label
_atom_site_displace_special_func_sawtooth_ax
_atom_site_displace_special_func_sawtooth_ay
_atom_site_displace_special_func_sawtooth_az
_atom_site_displace_special_func_sawtooth_c
_atom_site_displace_special_func_sawtooth_w
M1 0 0.375 0 0 0.375
M1g 0 0.375 0 0 0.375
M2 0 0.5 0 0.5 0.5
M2g 0 0.5 0 0.5 0.5
O1 0 0.5625 0 0.75 0.5
O2 0 0.5625 0 0.25 0.5

loop_
_atom_site_Fourier_wave_vector_seq_id
_atom_site_Fourier_wave_vector_x
_atom_site_Fourier_wave_vector_z
1 0.00000 1.12500
2 0.00000 2.25000
3 0.00000 3.37500
4 0.00000 4.50000

loop_
_atom_site_occ_Fourier_atom_site_label
_atom_site_occ_Fourier_wave_vector_seq_id
_atom_site_occ_Fourier_param_cos
_atom_site_occ_Fourier_param_sin
? ? ? ?

loop_
_atom_site_occ_special_func_atom_site_label
_atom_site_occ_special_func_crenel_c
_atom_site_occ_special_func_crenel_w
M1a 0.805(6) 0.125
M1ag 0.8042 0.125
M1b 0.75 0.125
M1bg 0.75 0.125
M1c 0.25 0.125
M1cg 0.25 0.125

loop_
_atom_site_U_Fourier_atom_site_label
_atom_site_U_Fourier_tens_elem
_atom_site_U_Fourier_wave_vector_seq_id
_atom_site_U_Fourier_param_cos
_atom_site_U_Fourier_param_sin
M1 U11 1 0 0.0015(3)
M1 U22 1 0 -0.0002(3)
M1 U33 1 0 0.0105(5)
M1 U12 1 0 0
M1 U13 1 0 0
M1 U23 1 -0.0058(2) 0
M1 U11 2 -0.0031(4) 0
M1 U22 2 -0.0008(4) 0
M1 U33 2 -0.0063(5) 0
M1 U12 2 0 0
M1 U13 2 0 0
M1 U23 2 0 -0.0006(2)
M1 U11 3 0 0
M1 U22 3 0 0
M1 U33 3 0 0
M1 U12 3 0 0
M1 U13 3 0 0
M1 U23 3 0.0018(2) 0
M1g U11 1 0 0.0015(3)
M1g U22 1 0 -0.0002(3)
M1g U33 1 0 0.0105(5)
M1g U12 1 0 0
M1g U13 1 0 0
M1g U23 1 -0.0058(2) 0
M1g U11 2 -0.0031(4) 0
M1g U22 2 -0.0008(4) 0
M1g U33 2 -0.0063(5) 0
M1g U12 2 0 0
M1g U13 2 0 0
M1g U23 2 0 -0.0006(2)
M1g U11 3 0 0
M1g U22 3 0 0
M1g U33 3 0 0
M1g U12 3 0 0
M1g U13 3 0 0
M1g U23 3 0.0018(2) 0
M2 U11 1 0 0.0012(2)
M2 U22 1 0 -0.0004(2)
M2 U33 1 0 -0.0032(3)
M2 U12 1 0 0
M2 U13 1 0 0
M2 U23 1 0.0050(2) 0
M2 U11 2 -0.0008(3) 0
M2 U22 2 -0.0005(2) 0
M2 U33 2 0.0027(2) 0
M2 U12 2 0 0
M2 U13 2 0 0
M2 U23 2 0 -0.0013(2)
M2 U11 3 0 -0.0012(2)
M2 U22 3 0 0.0002(2)
M2 U33 3 0 -0.0027(3)
M2 U12 3 0 0
M2 U13 3 0 0
M2 U23 3 -0.0002(2) 0
M2 U11 4 0 0
M2 U22 4 0 0
M2 U33 4 0 0
M2 U12 4 0 0
M2 U13 4 0 0
M2 U23 4 0 0.00049(15)
M2g U11 1 0 0.0012(2)
M2g U22 1 0 -0.0004(2)
M2g U33 1 0 -0.0032(3)
M2g U12 1 0 0
M2g U13 1 0 0
M2g U23 1 0.0050(2) 0
M2g U11 2 -0.0008(3) 0
M2g U22 2 -0.0005(2) 0
M2g U33 2 0.0027(2) 0
M2g U12 2 0 0
M2g U13 2 0 0
M2g U23 2 0 -0.0013(2)
M2g U11 3 0 -0.0012(2)
M2g U22 3 0 0.0002(2)
M2g U33 3 0 -0.0027(3)
M2g U12 3 0 0
M2g U13 3 0 0
M2g U23 3 -0.0002(2) 0
M2g U11 4 0 0
M2g U22 4 0 0
M2g U33 4 0 0
M2g U12 4 0 0
M2g U13 4 0 0
M2g U23 4 0 0.00049(15)
O1 U11 1 0.0043(17) 0
O1 U22 1 0.0013(14) 0
O1 U33 1 0.0021(18) 0
O1 U12 1 0 0
O1 U13 1 0 0
O1 U23 1 0 -0.0078(15)
O1 U11 2 0.0007(13) 0
O1 U22 2 0.0002(14) 0
O1 U33 2 -0.0116(19) 0
O1 U12 2 0 0
O1 U13 2 0 0
O1 U23 2 0 -0.0002(12)
O1 U11 3 0.0045(17) 0
O1 U22 3 0.0031(14) 0
O1 U33 3 -0.0010(19) 0
O1 U12 3 0 0
O1 U13 3 0 0
O1 U23 3 0 0.0036(13)
O1 U11 4 0.0016(15) 0
O1 U22 4 0.0016(14) 0
O1 U33 4 0.0070(16) 0
O1 U12 4 0 0
O1 U13 4 0 0
O1 U23 4 0 0.0044(13)
O2 U11 1 -0.038(3) 0
O2 U22 1 0.0009(15) 0
O2 U33 1 -0.007(2) 0
O2 U12 1 0 0
O2 U13 1 0 0
O2 U23 1 0 0.0164(19)
O2 U11 2 0.030(3) 0
O2 U22 2 -0.0066(18) 0
O2 U33 2 -0.015(3) 0
O2 U12 2 0 0
O2 U13 2 0 0
O2 U23 2 0 -0.0027(15)
O2 U11 3 -0.021(2) 0
O2 U22 3 0.0003(15) 0
O2 U33 3 -0.008(2) 0
O2 U12 3 0 0
O2 U13 3 0 0
O2 U23 3 0 -0.0092(18)
O2 U11 4 0.0079(16) 0
O2 U22 4 0.0023(16) 0
O2 U33 4 0.011(2) 0
O2 U12 4 0 0
O2 U13 4 0 0
O2 U23 4 0 -0.0023(17)

loop_
_atom_type_symbol
_atom_type_scat_dispersion_real
_atom_type_scat_dispersion_imag
_atom_type_scat_source
Ga 0.231 1.608 'International Tables Vol C tables 4.2.6.8 and 6.1.1.1'
Zn 0.284 1.430 'International Tables Vol C tables 4.2.6.8 and 6.1.1.1'
O 0.011 0.006 'International Tables Vol C tables 4.2.6.8 and 6.1.1.1'
N 0.006 0.003 'International Tables Vol C tables 4.2.6.8 and 6.1.1.1'
H 0.000 0.000 'International Tables Vol C tables 4.2.6.8 and 6.1.1.1'

loop_
_cell_subsystem_code
_cell_subsystem_description
_cell_subsystem_matrix_W_1_1
_cell_subsystem_matrix_W_1_4
_cell_subsystem_matrix_W_2_2
_cell_subsystem_matrix_W_3_3
_cell_subsystem_matrix_W_4_1
_cell_subsystem_matrix_W_4_4
? '1-st subsystem' 1 0 1 1 0 1
? '2-nd subsystem' 1 0 1 0 0 0

loop_
_cell_subsystem_matrix_W_1_2
_cell_subsystem_matrix_W_1_3
_cell_subsystem_matrix_W_2_1
_cell_subsystem_matrix_W_2_3
_cell_subsystem_matrix_W_2_4
_cell_subsystem_matrix_W_3_1
_cell_subsystem_matrix_W_3_2
_cell_subsystem_matrix_W_3_4
_cell_subsystem_matrix_W_4_2
_cell_subsystem_matrix_W_4_3
0 0 0 0 0 0 0 0 0 0
0 0 0 0 0 0 0 1 0 1

loop_
_cell_wave_vector_seq_id
_cell_wave_vector_x
_cell_wave_vector_y
_cell_wave_vector_z
1 0.00000 0.00000 1.12500

loop_
_geom_angle_atom_site_label_1
_geom_angle_atom_site_label_2
_geom_angle_atom_site_label_3
_geom_angle_site_symmetry_1
_geom_angle_site_symmetry_2
_geom_angle_site_symmetry_3
_geom_angle_publ_flag
_geom_angle_max
_geom_angle_min
_geom_angle_av
? ? ? ? ? ? ? ? ? ?

loop_
_geom_bond_atom_site_label_1
_geom_bond_atom_site_label_2
_geom_bond_site_symmetry_1
_geom_bond_site_symmetry_2
_geom_bond_publ_flag
_geom_bond_distance_max
_geom_bond_distance_min
_geom_bond_distance_av
M1 O1 . 1_554 no 11.748(7) 2.135(10) 44.91(6)

loop_
_geom_hbond_atom_site_label_D
_geom_hbond_atom_site_label_H
_geom_hbond_atom_site_label_A
_geom_hbond_site_symmetry_D
_geom_hbond_site_symmetry_H
_geom_hbond_site_symmetry_A
_geom_hbond_distance_DH
_geom_hbond_distance_HA
_geom_hbond_distance_DA
_geom_hbond_angle_DHA
_geom_hbond_publ_flag
? ? ? ? ? ? ? ? ? ? ?

loop_
_geom_torsion_atom_site_label_1
_geom_torsion_atom_site_label_2
_geom_torsion_atom_site_label_3
_geom_torsion_atom_site_label_4
_geom_torsion_site_symmetry_1
_geom_torsion_site_symmetry_2
_geom_torsion_site_symmetry_3
_geom_torsion_site_symmetry_4
_geom_torsion
_geom_torsion_publ_flag
? ? ? ? ? ? ? ? ? ?
